data_1566349
loop_
_publ_author_name
'Mao, Xiaofeng'
'Zhang, Jie'
'Lu, Zhenpin'
'Xie, Zuowei'

_publ_section_title
;
 A (\m-hydrido)diborane(4) anion and its coordination chemistry with
 coinage metals.
;
_journal_issue 10
_journal_name_full 'Chemical science'
_journal_page_first 3009
_journal_page_last 3013
_journal_paper_doi 10.1039/d2sc00318j
_journal_volume 13
_journal_year 2022
_chemical_formula_sum 'C55 H65 Au B2 N2'
_chemical_formula_weight 972.67
_space_group_crystal_system orthorhombic
_space_group_IT_number 61
_space_group_name_Hall '-P 2ac 2ab'
_space_group_name_H-M_alt 'P b c a'
_atom_sites_solution_hydrogens mixed
_audit_creation_method SHELXL-2018/3
_audit_update_record
;
2022-01-10 deposited with the CCDC.	2022-02-11 downloaded from the CCDC.
;
_cell_angle_alpha 90
_cell_angle_beta 90
_cell_angle_gamma 90
_cell_formula_units_Z 8
_cell_length_a 21.161(4)
_cell_length_b 17.679(4)
_cell_length_c 25.912(5)
_cell_measurement_reflns_used 3358
_cell_measurement_temperature 177(2)
_cell_measurement_theta_max 15
_cell_measurement_theta_min 15
_cell_volume 9694(3)
_computing_cell_refinement 'BRUKER D8VENTURE DIFFRACTOMETER'
_computing_data_collection 'BRUKER D8VENTURE DIFFRACTOMETER'
_computing_data_reduction 'BRUKER D8VENTURE DIFFRACTOMETER'
_computing_molecular_graphics 'BRUKER SHELXTL'
_computing_publication_material 'BRUKER SHELXTL'
_computing_structure_refinement 'SHELXL-2018/3 (Sheldrick, 2018)'
_computing_structure_solution 'SHELXT 2014/5 (Sheldrick, 2014)'
_diffrn_ambient_temperature 177(2)
_diffrn_measured_fraction_theta_full 0.999
_diffrn_measured_fraction_theta_max 0.999
_diffrn_measurement_device_type 'BRUKER D8VENTURE DIFFRACTOMETER'
_diffrn_measurement_method 'PHI & OMEGA SCAN'
_diffrn_radiation_type MoK\a
_diffrn_radiation_wavelength 0.71073
_diffrn_reflns_av_R_equivalents 0.0415
_diffrn_reflns_av_unetI/netI 0.0117
_diffrn_reflns_Laue_measured_fraction_full 0.999
_diffrn_reflns_Laue_measured_fraction_max 0.999
_diffrn_reflns_limit_h_max 25
_diffrn_reflns_limit_h_min -25
_diffrn_reflns_limit_k_max 21
_diffrn_reflns_limit_k_min -21
_diffrn_reflns_limit_l_max 31
_diffrn_reflns_limit_l_min -31
_diffrn_reflns_number 242850
_diffrn_reflns_point_group_measured_fraction_full 0.999
_diffrn_reflns_point_group_measured_fraction_max 0.999
_diffrn_reflns_theta_full 25.242
_diffrn_reflns_theta_max 25.248
_diffrn_reflns_theta_min 2.485
_exptl_absorpt_coefficient_mu 3.072
_exptl_absorpt_correction_T_max 0.7456
_exptl_absorpt_correction_T_min 0.4983
_exptl_absorpt_correction_type multi-scan
_exptl_crystal_colour colourless
_exptl_crystal_density_diffrn 1.333
_exptl_crystal_description block
_exptl_crystal_F_000 3984
_exptl_crystal_size_max 0.500
_exptl_crystal_size_mid 0.400
_exptl_crystal_size_min 0.300
_refine_diff_density_max 2.341
_refine_diff_density_min -1.646
_refine_diff_density_rms 0.099
_refine_ls_extinction_method none
_refine_ls_goodness_of_fit_ref 1.119
_refine_ls_hydrogen_treatment mixed
_refine_ls_matrix_type full
_refine_ls_number_parameters 545
_refine_ls_number_reflns 8764
_refine_ls_number_restraints 0
_refine_ls_restrained_S_all 1.119
_refine_ls_R_factor_all 0.0469
_refine_ls_R_factor_gt 0.0346
_refine_ls_shift/su_max 0.003
_refine_ls_shift/su_mean 0.000
_refine_ls_structure_factor_coef Fsqd
_refine_ls_weighting_details 'w=1/[\s^2^(Fo^2^)+(0.0118P)^2^+54.4070P] where P=(Fo^2^+2Fc^2^)/3'
_refine_ls_weighting_scheme calc
_refine_ls_wR_factor_gt 0.0670
_refine_ls_wR_factor_ref 0.0804
_reflns_Friedel_coverage 0.000
_reflns_number_gt 7346
_reflns_number_total 8764
_reflns_threshold_expression 'I > 2\s(I)'
_cod_data_source_file d2sc00318j2.cif
_cod_data_source_block 2c
_cod_depositor_comments 'Adding full bibliography for 1566346--1566349.cif.'
_cod_database_code 1566349
_shelx_shelxl_version_number 2018/3
_shelx_space_group_comment
;
The symmetry employed for this shelxl refinement is uniquely defined
by the following loop, which should always be used as a source of
symmetry information in preference to the above space-group names.
They are only intended as comments.
;
_shelx_estimated_absorpt_t_min 0.309
_shelx_estimated_absorpt_t_max 0.459

loop_
_space_group_symop_operation_xyz
'x, y, z'
'-x+1/2, -y, z+1/2'
'-x, y+1/2, -z+1/2'
'x+1/2, -y+1/2, -z'
'-x, -y, -z'
'x-1/2, y, -z-1/2'
'x, -y-1/2, z-1/2'
'-x-1/2, y-1/2, z'

loop_
_atom_site_label
_atom_site_type_symbol
_atom_site_fract_x
_atom_site_fract_y
_atom_site_fract_z
_atom_site_U_iso_or_equiv
_atom_site_adp_type
_atom_site_occupancy
_atom_site_site_symmetry_order
_atom_site_calc_flag
_atom_site_refinement_flags_posn
_atom_site_refinement_flags_adp
_atom_site_refinement_flags_occupancy
_atom_site_disorder_assembly
_atom_site_disorder_group
Au1 Au 0.48931(2) 0.71474(2) 0.62844(2) 0.02534(6) Uani 1 1 d . . . . .
N1 N 0.35917(17) 0.7884(2) 0.61225(16) 0.0338(9) Uani 1 1 d . . . . .
N2 N 0.34724(17) 0.6779(2) 0.64437(15) 0.0318(9) Uani 1 1 d . . . . .
C1 C 0.6053(2) 0.8262(3) 0.64175(19) 0.0337(10) Uani 1 1 d . . . . .
C2 C 0.6641(2) 0.8576(3) 0.6568(2) 0.0382(11) Uani 1 1 d . . . . .
C3 C 0.7144(3) 0.8117(3) 0.6837(3) 0.0597(17) Uani 1 1 d . . . . .
H3A H 0.698895 0.760069 0.689307 0.090 Uiso 1 1 calc R U . . .
H3B H 0.752516 0.810142 0.662292 0.090 Uiso 1 1 calc R U . . .
H3C H 0.724389 0.834955 0.717065 0.090 Uiso 1 1 calc R U . . .
C4 C 0.6777(3) 0.9328(3) 0.6456(2) 0.0437(12) Uani 1 1 d . . . . .
H4A H 0.717154 0.953263 0.656200 0.052 Uiso 1 1 calc R U . . .
C5 C 0.6360(3) 0.9781(3) 0.6199(2) 0.0489(14) Uani 1 1 d . . . . .
H5A H 0.646278 1.029454 0.612903 0.059 Uiso 1 1 calc R U . . .
C6 C 0.5788(3) 0.9487(3) 0.6040(3) 0.0561(16) Uani 1 1 d . . . . .
H6A H 0.549485 0.979447 0.585883 0.067 Uiso 1 1 calc R U . . .
C7 C 0.5645(2) 0.8732(3) 0.6150(2) 0.0467(13) Uani 1 1 d . . . . .
H7A H 0.525175 0.853395 0.603576 0.056 Uiso 1 1 calc R U . . .
C8 C 0.5955(2) 0.7144(3) 0.71412(18) 0.0358(11) Uani 1 1 d . . . . .
C9 C 0.5675(3) 0.7518(4) 0.7550(2) 0.0562(15) Uani 1 1 d . . . . .
C10 C 0.5235(3) 0.8101(4) 0.7469(3) 0.0715(19) Uani 1 1 d . . . . .
H10A H 0.509075 0.829566 0.780339 0.107 Uiso 1 1 calc R U . . .
H10B H 0.543414 0.851075 0.727306 0.107 Uiso 1 1 calc R U . . .
H10C H 0.487291 0.790398 0.727578 0.107 Uiso 1 1 calc R U . . .
C11 C 0.5814(3) 0.7281(4) 0.8080(3) 0.0647(18) Uani 1 1 d . . . . .
H11A H 0.561420 0.751504 0.836696 0.078 Uiso 1 1 calc R U . . .
C12 C 0.6236(3) 0.6720(4) 0.8144(3) 0.0649(18) Uani 1 1 d . . . . .
H12A H 0.632699 0.657007 0.848823 0.078 Uiso 1 1 calc R U . . .
C13 C 0.6545(4) 0.6347(4) 0.7755(3) 0.071(2) Uani 1 1 d . . . . .
H13A H 0.685104 0.596838 0.782697 0.086 Uiso 1 1 calc R U . . .
C14 C 0.6398(3) 0.6536(4) 0.7276(3) 0.066(2) Uani 1 1 d . . . . .
H14A H 0.659105 0.626222 0.700257 0.079 Uiso 1 1 calc R U . . .
C15 C 0.3921(2) 0.7267(3) 0.62780(17) 0.0310(10) Uani 1 1 d . . . . .
C16 C 0.2950(2) 0.7777(3) 0.6187(2) 0.0441(13) Uani 1 1 d . . . . .
H16A H 0.262469 0.812656 0.610473 0.053 Uiso 1 1 calc R U . . .
C17 C 0.3842(2) 0.8589(3) 0.5918(2) 0.0411(12) Uani 1 1 d . . . . .
C18 C 0.3936(2) 0.9181(3) 0.6264(3) 0.0488(14) Uani 1 1 d . . . . .
C19 C 0.4106(3) 0.9876(3) 0.6044(3) 0.0659(19) Uani 1 1 d . . . . .
H19A H 0.417377 1.029883 0.626323 0.079 Uiso 1 1 calc R U . . .
C20 C 0.4176(3) 0.9960(4) 0.5520(4) 0.076(2) Uani 1 1 d . . . . .
H20A H 0.427584 1.044252 0.537995 0.091 Uiso 1 1 calc R U . . .
C21 C 0.4105(3) 0.9356(4) 0.5201(3) 0.069(2) Uani 1 1 d . . . . .
H21A H 0.417067 0.942077 0.484089 0.083 Uiso 1 1 calc R U . . .
C22 C 0.3937(3) 0.8643(3) 0.5386(2) 0.0523(15) Uani 1 1 d . . . . .
C23 C 0.3857(3) 0.9094(4) 0.6836(3) 0.0640(17) Uani 1 1 d . . . . .
H23A H 0.394248 0.855251 0.692231 0.077 Uiso 1 1 calc R U . . .
C24 C 0.3177(4) 0.9272(5) 0.7008(3) 0.093(3) Uani 1 1 d . . . . .
H24A H 0.314343 0.921015 0.738310 0.140 Uiso 1 1 calc R U . . .
H24B H 0.307226 0.979457 0.691505 0.140 Uiso 1 1 calc R U . . .
H24C H 0.288361 0.892554 0.683656 0.140 Uiso 1 1 calc R U . . .
C25 C 0.4330(4) 0.9576(4) 0.7141(3) 0.080(2) Uani 1 1 d . . . . .
H25A H 0.426125 0.950150 0.751128 0.120 Uiso 1 1 calc R U . . .
H25B H 0.476161 0.942354 0.705124 0.120 Uiso 1 1 calc R U . . .
H25C H 0.426946 1.011086 0.705461 0.120 Uiso 1 1 calc R U . . .
C26 C 0.3851(3) 0.7987(4) 0.5019(2) 0.0622(17) Uani 1 1 d . . . . .
H26A H 0.383461 0.751002 0.522628 0.075 Uiso 1 1 calc R U . . .
C27 C 0.3234(4) 0.8059(6) 0.4721(4) 0.106(3) Uani 1 1 d . . . . .
H27A H 0.318925 0.762777 0.448614 0.159 Uiso 1 1 calc R U . . .
H27B H 0.287883 0.806586 0.496346 0.159 Uiso 1 1 calc R U . . .
H27C H 0.323737 0.852970 0.452124 0.159 Uiso 1 1 calc R U . . .
C28 C 0.4400(4) 0.7930(5) 0.4644(3) 0.092(3) Uani 1 1 d . . . . .
H28A H 0.433167 0.750037 0.441105 0.138 Uiso 1 1 calc R U . . .
H28B H 0.442829 0.839705 0.444169 0.138 Uiso 1 1 calc R U . . .
H28C H 0.479344 0.785480 0.483620 0.138 Uiso 1 1 calc R U . . .
C29 C 0.5968(2) 0.6935(3) 0.54501(18) 0.0366(11) Uani 1 1 d . . . . .
C30 C 0.5645(3) 0.6636(3) 0.5028(2) 0.0465(13) Uani 1 1 d . . . . .
C31 C 0.5098(3) 0.6115(4) 0.5094(2) 0.0563(16) Uani 1 1 d . . . . .
H31A H 0.493517 0.596755 0.475446 0.085 Uiso 1 1 calc R U . . .
H31B H 0.523382 0.566300 0.528244 0.085 Uiso 1 1 calc R U . . .
H31C H 0.476371 0.637203 0.528894 0.085 Uiso 1 1 calc R U . . .
C32 C 0.5829(3) 0.6831(4) 0.4523(2) 0.0632(18) Uani 1 1 d . . . . .
H32A H 0.560471 0.662538 0.423821 0.076 Uiso 1 1 calc R U . . .
C33 C 0.6320(3) 0.7305(4) 0.4435(2) 0.0667(19) Uani 1 1 d . . . . .
H33A H 0.644328 0.741739 0.409115 0.080 Uiso 1 1 calc R U . . .
C34 C 0.6643(3) 0.7627(4) 0.4843(3) 0.0636(18) Uani 1 1 d . . . . .
H34A H 0.698082 0.796975 0.478285 0.076 Uiso 1 1 calc R U . . .
C35 C 0.6468(3) 0.7441(3) 0.5339(2) 0.0483(14) Uani 1 1 d . . . . .
H35A H 0.669164 0.766217 0.561813 0.058 Uiso 1 1 calc R U . . .
C36 C 0.5852(2) 0.5791(3) 0.61596(17) 0.0313(10) Uani 1 1 d . . . . .
C37 C 0.6406(2) 0.5362(3) 0.60606(19) 0.0371(11) Uani 1 1 d . . . . .
C38 C 0.7007(2) 0.5735(3) 0.5874(2) 0.0492(14) Uani 1 1 d . . . . .
H38A H 0.693661 0.627996 0.583532 0.074 Uiso 1 1 calc R U . . .
H38B H 0.734572 0.564763 0.612462 0.074 Uiso 1 1 calc R U . . .
H38C H 0.712841 0.551913 0.553960 0.074 Uiso 1 1 calc R U . . .
C39 C 0.6401(3) 0.4579(3) 0.6142(2) 0.0437(12) Uani 1 1 d . . . . .
H39A H 0.677507 0.429836 0.607527 0.052 Uiso 1 1 calc R U . . .
C40 C 0.5874(3) 0.4204(3) 0.6315(2) 0.0467(13) Uani 1 1 d . . . . .
H40A H 0.587962 0.367144 0.636184 0.056 Uiso 1 1 calc R U . . .
C41 C 0.5337(3) 0.4615(3) 0.6418(2) 0.0442(12) Uani 1 1 d . . . . .
H41A H 0.496877 0.436529 0.653997 0.053 Uiso 1 1 calc R U . . .
C42 C 0.5331(2) 0.5397(3) 0.63434(18) 0.0358(11) Uani 1 1 d . . . . .
H42A H 0.495617 0.566932 0.642155 0.043 Uiso 1 1 calc R U . . .
C43 C 0.2876(2) 0.7091(3) 0.6388(2) 0.0416(12) Uani 1 1 d . . . . .
H43A H 0.248658 0.685822 0.647629 0.050 Uiso 1 1 calc R U . . .
C44 C 0.3561(2) 0.6000(3) 0.66096(19) 0.0336(11) Uani 1 1 d . . . . .
C45 C 0.3748(2) 0.5858(3) 0.7118(2) 0.0406(12) Uani 1 1 d . . . . .
C46 C 0.3776(3) 0.5103(3) 0.7267(2) 0.0530(15) Uani 1 1 d . . . . .
H46A H 0.389842 0.498133 0.760929 0.064 Uiso 1 1 calc R U . . .
C47 C 0.3630(3) 0.4529(3) 0.6929(3) 0.0576(17) Uani 1 1 d . . . . .
H47A H 0.364879 0.401752 0.704081 0.069 Uiso 1 1 calc R U . . .
C48 C 0.3459(3) 0.4690(3) 0.6431(3) 0.0546(15) Uani 1 1 d . . . . .
H48A H 0.336678 0.428697 0.620102 0.066 Uiso 1 1 calc R U . . .
C49 C 0.3416(2) 0.5438(3) 0.6254(2) 0.0419(12) Uani 1 1 d . . . . .
C50 C 0.3893(3) 0.6483(4) 0.7496(2) 0.0523(14) Uani 1 1 d . . . . .
H50A H 0.403228 0.693643 0.729558 0.063 Uiso 1 1 calc R U . . .
C51 C 0.3292(4) 0.6694(6) 0.7791(3) 0.104(3) Uani 1 1 d . . . . .
H51A H 0.338692 0.709965 0.803634 0.156 Uiso 1 1 calc R U . . .
H51B H 0.296975 0.686671 0.754633 0.156 Uiso 1 1 calc R U . . .
H51C H 0.313570 0.625016 0.797774 0.156 Uiso 1 1 calc R U . . .
C52 C 0.4416(3) 0.6281(4) 0.7875(3) 0.0672(18) Uani 1 1 d . . . . .
H52A H 0.448786 0.670737 0.810911 0.101 Uiso 1 1 calc R U . . .
H52B H 0.429064 0.583496 0.807428 0.101 Uiso 1 1 calc R U . . .
H52C H 0.480495 0.617150 0.768401 0.101 Uiso 1 1 calc R U . . .
C53 C 0.3219(3) 0.5596(4) 0.5702(2) 0.0546(15) Uani 1 1 d . . . . .
H53A H 0.327897 0.614770 0.563444 0.065 Uiso 1 1 calc R U . . .
C54 C 0.2530(4) 0.5406(5) 0.5607(3) 0.082(2) Uani 1 1 d . . . . .
H54A H 0.242311 0.551627 0.524645 0.123 Uiso 1 1 calc R U . . .
H54B H 0.245826 0.486800 0.567655 0.123 Uiso 1 1 calc R U . . .
H54C H 0.226333 0.571113 0.583528 0.123 Uiso 1 1 calc R U . . .
C55 C 0.3644(4) 0.5152(5) 0.5324(3) 0.089(3) Uani 1 1 d . . . . .
H55A H 0.408755 0.527899 0.538907 0.133 Uiso 1 1 calc R U . . .
H55B H 0.357996 0.460828 0.537443 0.133 Uiso 1 1 calc R U . . .
H55C H 0.353365 0.528838 0.496861 0.133 Uiso 1 1 calc R U . . .
B1 B 0.5877(2) 0.7393(3) 0.6549(2) 0.0321(12) Uani 1 1 d . . . . .
B2 B 0.5831(2) 0.6687(3) 0.6038(2) 0.0290(11) Uani 1 1 d . . . . .
H1A H 0.627(2) 0.702(3) 0.6306(17) 0.031(12) Uiso 1 1 d . . . . .

loop_
_atom_site_aniso_label
_atom_site_aniso_U_11
_atom_site_aniso_U_22
_atom_site_aniso_U_33
_atom_site_aniso_U_23
_atom_site_aniso_U_13
_atom_site_aniso_U_12
Au1 0.01653(9) 0.03051(10) 0.02899(10) 0.00432(7) 0.00060(6) 0.00075(6)
N1 0.0180(18) 0.037(2) 0.047(2) 0.0055(19) 0.0010(16) -0.0004(16)
N2 0.0206(18) 0.034(2) 0.041(2) 0.0058(18) 0.0041(16) 0.0003(16)
C1 0.026(2) 0.036(3) 0.039(3) 0.003(2) 0.000(2) 0.002(2)
C2 0.034(3) 0.036(3) 0.045(3) 0.005(2) 0.000(2) -0.001(2)
C3 0.035(3) 0.057(4) 0.088(5) 0.017(3) -0.023(3) -0.015(3)
C4 0.037(3) 0.038(3) 0.055(3) 0.002(2) 0.005(2) -0.006(2)
C5 0.045(3) 0.031(3) 0.071(4) 0.012(3) 0.016(3) -0.005(2)
C6 0.034(3) 0.057(4) 0.077(4) 0.029(3) 0.004(3) 0.005(3)
C7 0.031(3) 0.049(3) 0.060(4) 0.019(3) 0.001(2) -0.003(2)
C8 0.037(3) 0.039(3) 0.031(2) 0.003(2) -0.009(2) -0.017(2)
C9 0.062(4) 0.055(4) 0.052(3) -0.010(3) 0.001(3) -0.022(3)
C10 0.061(4) 0.090(5) 0.064(4) -0.004(4) -0.005(3) -0.014(4)
C11 0.064(4) 0.073(5) 0.057(4) -0.012(3) -0.024(3) -0.018(4)
C12 0.079(5) 0.061(4) 0.055(4) 0.006(3) 0.006(3) -0.022(4)
C13 0.072(5) 0.064(4) 0.078(5) 0.009(4) -0.029(4) -0.015(4)
C14 0.066(4) 0.070(4) 0.062(4) 0.023(3) -0.041(3) -0.040(3)
C15 0.024(2) 0.036(3) 0.033(2) 0.005(2) -0.0024(18) 0.0051(19)
C16 0.017(2) 0.046(3) 0.069(4) 0.007(3) -0.001(2) 0.004(2)
C17 0.029(3) 0.035(3) 0.059(3) 0.014(2) -0.001(2) -0.001(2)
C18 0.031(3) 0.036(3) 0.079(4) 0.008(3) 0.006(3) 0.002(2)
C19 0.046(4) 0.039(3) 0.113(6) 0.008(4) 0.005(4) 0.005(3)
C20 0.048(4) 0.059(4) 0.119(7) 0.046(5) 0.004(4) 0.001(3)
C21 0.053(4) 0.072(5) 0.083(5) 0.042(4) 0.002(3) 0.007(3)
C22 0.034(3) 0.058(4) 0.066(4) 0.026(3) -0.004(3) 0.007(3)
C23 0.071(4) 0.051(4) 0.070(4) -0.011(3) 0.009(4) -0.002(3)
C24 0.077(5) 0.095(6) 0.108(7) -0.033(5) 0.032(5) -0.024(5)
C25 0.085(5) 0.067(5) 0.088(5) -0.018(4) -0.008(4) 0.001(4)
C26 0.061(4) 0.078(5) 0.047(3) 0.021(3) -0.009(3) 0.001(3)
C27 0.064(5) 0.156(9) 0.098(6) -0.003(6) -0.022(5) -0.005(6)
C28 0.071(5) 0.119(7) 0.086(6) -0.003(5) 0.001(4) 0.015(5)
C29 0.028(2) 0.049(3) 0.033(3) 0.007(2) 0.004(2) 0.009(2)
C30 0.040(3) 0.062(4) 0.037(3) 0.008(3) -0.001(2) 0.010(3)
C31 0.051(3) 0.084(5) 0.034(3) -0.003(3) -0.003(3) -0.005(3)
C32 0.050(4) 0.102(5) 0.038(3) 0.012(3) 0.001(3) 0.009(4)
C33 0.057(4) 0.098(5) 0.044(3) 0.026(4) 0.008(3) 0.012(4)
C34 0.048(4) 0.077(5) 0.065(4) 0.026(4) 0.020(3) 0.002(3)
C35 0.039(3) 0.058(3) 0.048(3) 0.012(3) 0.012(2) 0.003(3)
C36 0.025(2) 0.045(3) 0.024(2) -0.001(2) -0.0019(18) 0.003(2)
C37 0.031(3) 0.044(3) 0.037(3) 0.000(2) -0.004(2) 0.004(2)
C38 0.030(3) 0.052(3) 0.065(4) 0.005(3) 0.007(3) 0.008(2)
C39 0.040(3) 0.042(3) 0.048(3) -0.002(2) -0.003(2) 0.010(2)
C40 0.055(3) 0.031(3) 0.054(3) 0.005(2) -0.002(3) 0.005(2)
C41 0.040(3) 0.038(3) 0.054(3) 0.004(2) 0.004(2) -0.004(2)
C42 0.030(2) 0.040(3) 0.037(3) -0.002(2) 0.002(2) -0.001(2)
C43 0.015(2) 0.045(3) 0.066(3) 0.007(3) 0.004(2) 0.002(2)
C44 0.024(2) 0.032(2) 0.045(3) 0.007(2) 0.008(2) 0.0006(19)
C45 0.029(3) 0.048(3) 0.045(3) 0.008(2) 0.010(2) 0.005(2)
C46 0.048(3) 0.052(4) 0.058(4) 0.022(3) 0.010(3) 0.007(3)
C47 0.051(4) 0.038(3) 0.084(5) 0.019(3) 0.013(3) 0.004(3)
C48 0.051(3) 0.037(3) 0.076(4) -0.001(3) 0.014(3) -0.005(3)
C49 0.031(3) 0.041(3) 0.054(3) 0.005(2) 0.011(2) -0.006(2)
C50 0.051(3) 0.063(4) 0.043(3) 0.003(3) -0.002(3) 0.005(3)
C51 0.060(5) 0.165(9) 0.085(6) -0.057(6) -0.006(4) 0.038(5)
C52 0.057(4) 0.082(5) 0.063(4) 0.012(4) -0.013(3) -0.010(4)
C53 0.058(4) 0.052(3) 0.053(3) -0.005(3) 0.002(3) -0.016(3)
C54 0.065(4) 0.099(6) 0.082(5) 0.004(5) -0.018(4) -0.012(4)
C55 0.093(6) 0.112(7) 0.060(4) -0.021(4) 0.018(4) -0.023(5)
B1 0.025(3) 0.033(3) 0.038(3) 0.007(2) 0.000(2) 0.004(2)
B2 0.022(2) 0.036(3) 0.029(3) 0.002(2) -0.001(2) -0.002(2)

loop_
_atom_type_symbol
_atom_type_description
_atom_type_scat_dispersion_real
_atom_type_scat_dispersion_imag
_atom_type_scat_source
C C 0.0033 0.0016 'International Tables Vol C Tables 4.2.6.8 and 6.1.1.4'
H H 0.0000 0.0000 'International Tables Vol C Tables 4.2.6.8 and 6.1.1.4'
Au Au -2.0133 8.8022 'International Tables Vol C Tables 4.2.6.8 and 6.1.1.4'
B B 0.0013 0.0007 'International Tables Vol C Tables 4.2.6.8 and 6.1.1.4'
N N 0.0061 0.0033 'International Tables Vol C Tables 4.2.6.8 and 6.1.1.4'

loop_
_geom_angle_atom_site_label_1
_geom_angle_atom_site_label_2
_geom_angle_atom_site_label_3
_geom_angle
_geom_angle_site_symmetry_1
_geom_angle_site_symmetry_3
_geom_angle_publ_flag
C15 Au1 B1 155.4(2) . . ?
C15 Au1 B2 156.50(19) . . ?
B1 Au1 B2 48.08(19) . . ?
C15 N1 C16 111.1(4) . . ?
C15 N1 C17 127.6(4) . . ?
C16 N1 C17 121.3(4) . . ?
C15 N2 C43 110.6(4) . . ?
C15 N2 C44 127.4(4) . . ?
C43 N2 C44 121.8(4) . . ?
C7 C1 C2 116.8(5) . . ?
C7 C1 B1 122.2(4) . . ?
C2 C1 B1 121.0(4) . . ?
C4 C2 C1 119.9(5) . . ?
C4 C2 C3 117.7(5) . . ?
C1 C2 C3 122.4(4) . . ?
C2 C3 H3A 109.5 . . ?
C2 C3 H3B 109.5 . . ?
H3A C3 H3B 109.5 . . ?
C2 C3 H3C 109.5 . . ?
H3A C3 H3C 109.5 . . ?
H3B C3 H3C 109.5 . . ?
C5 C4 C2 121.9(5) . . ?
C5 C4 H4A 119.0 . . ?
C2 C4 H4A 119.0 . . ?
C4 C5 C6 119.4(5) . . ?
C4 C5 H5A 120.3 . . ?
C6 C5 H5A 120.3 . . ?
C5 C6 C7 119.4(5) . . ?
C5 C6 H6A 120.3 . . ?
C7 C6 H6A 120.3 . . ?
C1 C7 C6 122.6(5) . . ?
C1 C7 H7A 118.7 . . ?
C6 C7 H7A 118.7 . . ?
C9 C8 C14 116.3(5) . . ?
C9 C8 B1 123.8(5) . . ?
C14 C8 B1 119.6(5) . . ?
C8 C9 C10 121.5(6) . . ?
C8 C9 C11 119.7(6) . . ?
C10 C9 C11 118.7(6) . . ?
C9 C10 H10A 109.5 . . ?
C9 C10 H10B 109.5 . . ?
H10A C10 H10B 109.5 . . ?
C9 C10 H10C 109.5 . . ?
H10A C10 H10C 109.5 . . ?
H10B C10 H10C 109.5 . . ?
C12 C11 C9 117.4(7) . . ?
C12 C11 H11A 121.3 . . ?
C9 C11 H11A 121.3 . . ?
C11 C12 C13 125.5(7) . . ?
C11 C12 H12A 117.2 . . ?
C13 C12 H12A 117.2 . . ?
C14 C13 C12 117.2(8) . . ?
C14 C13 H13A 121.4 . . ?
C12 C13 H13A 121.4 . . ?
C13 C14 C8 123.9(7) . . ?
C13 C14 H14A 118.1 . . ?
C8 C14 H14A 118.1 . . ?
N2 C15 N1 104.3(4) . . ?
N2 C15 Au1 129.0(3) . . ?
N1 C15 Au1 126.6(3) . . ?
C43 C16 N1 106.7(4) . . ?
C43 C16 H16A 126.6 . . ?
N1 C16 H16A 126.6 . . ?
C18 C17 C22 124.3(5) . . ?
C18 C17 N1 117.6(5) . . ?
C22 C17 N1 118.0(5) . . ?
C17 C18 C19 115.8(6) . . ?
C17 C18 C23 122.9(5) . . ?
C19 C18 C23 121.3(6) . . ?
C20 C19 C18 121.6(7) . . ?
C20 C19 H19A 119.2 . . ?
C18 C19 H19A 119.2 . . ?
C21 C20 C19 120.2(6) . . ?
C21 C20 H20A 119.9 . . ?
C19 C20 H20A 119.9 . . ?
C20 C21 C22 122.0(7) . . ?
C20 C21 H21A 119.0 . . ?
C22 C21 H21A 119.0 . . ?
C21 C22 C17 116.0(6) . . ?
C21 C22 C26 120.5(6) . . ?
C17 C22 C26 123.5(5) . . ?
C18 C23 C25 112.4(6) . . ?
C18 C23 C24 111.7(6) . . ?
C25 C23 C24 110.3(6) . . ?
C18 C23 H23A 107.4 . . ?
C25 C23 H23A 107.4 . . ?
C24 C23 H23A 107.4 . . ?
C23 C24 H24A 109.5 . . ?
C23 C24 H24B 109.5 . . ?
H24A C24 H24B 109.5 . . ?
C23 C24 H24C 109.5 . . ?
H24A C24 H24C 109.5 . . ?
H24B C24 H24C 109.5 . . ?
C23 C25 H25A 109.5 . . ?
C23 C25 H25B 109.5 . . ?
H25A C25 H25B 109.5 . . ?
C23 C25 H25C 109.5 . . ?
H25A C25 H25C 109.5 . . ?
H25B C25 H25C 109.5 . . ?
C22 C26 C28 111.2(6) . . ?
C22 C26 C27 111.0(6) . . ?
C28 C26 C27 109.6(6) . . ?
C22 C26 H26A 108.3 . . ?
C28 C26 H26A 108.3 . . ?
C27 C26 H26A 108.3 . . ?
C26 C27 H27A 109.5 . . ?
C26 C27 H27B 109.5 . . ?
H27A C27 H27B 109.5 . . ?
C26 C27 H27C 109.5 . . ?
H27A C27 H27C 109.5 . . ?
H27B C27 H27C 109.5 . . ?
C26 C28 H28A 109.5 . . ?
C26 C28 H28B 109.5 . . ?
H28A C28 H28B 109.5 . . ?
C26 C28 H28C 109.5 . . ?
H28A C28 H28C 109.5 . . ?
H28B C28 H28C 109.5 . . ?
C30 C29 C35 116.5(5) . . ?
C30 C29 B2 123.4(5) . . ?
C35 C29 B2 120.0(5) . . ?
C29 C30 C32 120.0(6) . . ?
C29 C30 C31 121.7(5) . . ?
C32 C30 C31 118.3(5) . . ?
C30 C31 H31A 109.5 . . ?
C30 C31 H31B 109.5 . . ?
H31A C31 H31B 109.5 . . ?
C30 C31 H31C 109.5 . . ?
H31A C31 H31C 109.5 . . ?
H31B C31 H31C 109.5 . . ?
C33 C32 C30 121.3(6) . . ?
C33 C32 H32A 119.3 . . ?
C30 C32 H32A 119.3 . . ?
C32 C33 C34 120.4(6) . . ?
C32 C33 H33A 119.8 . . ?
C34 C33 H33A 119.8 . . ?
C35 C34 C33 118.8(6) . . ?
C35 C34 H34A 120.6 . . ?
C33 C34 H34A 120.6 . . ?
C34 C35 C29 122.9(6) . . ?
C34 C35 H35A 118.5 . . ?
C29 C35 H35A 118.5 . . ?
C42 C36 C37 116.7(5) . . ?
C42 C36 B2 122.6(4) . . ?
C37 C36 B2 120.7(4) . . ?
C39 C37 C36 119.7(5) . . ?
C39 C37 C38 119.1(5) . . ?
C36 C37 C38 121.3(5) . . ?
C37 C38 H38A 109.5 . . ?
C37 C38 H38B 109.5 . . ?
H38A C38 H38B 109.5 . . ?
C37 C38 H38C 109.5 . . ?
H38A C38 H38C 109.5 . . ?
H38B C38 H38C 109.5 . . ?
C40 C39 C37 122.2(5) . . ?
C40 C39 H39A 118.9 . . ?
C37 C39 H39A 118.9 . . ?
C41 C40 C39 118.7(5) . . ?
C41 C40 H40A 120.7 . . ?
C39 C40 H40A 120.7 . . ?
C40 C41 C42 120.3(5) . . ?
C40 C41 H41A 119.9 . . ?
C42 C41 H41A 119.9 . . ?
C36 C42 C41 122.5(5) . . ?
C36 C42 H42A 118.7 . . ?
C41 C42 H42A 118.7 . . ?
C16 C43 N2 107.3(4) . . ?
C16 C43 H43A 126.3 . . ?
N2 C43 H43A 126.3 . . ?
C49 C44 C45 123.9(5) . . ?
C49 C44 N2 116.9(4) . . ?
C45 C44 N2 119.1(4) . . ?
C46 C45 C44 116.5(5) . . ?
C46 C45 C50 120.9(5) . . ?
C44 C45 C50 122.6(5) . . ?
C47 C46 C45 121.5(6) . . ?
C47 C46 H46A 119.2 . . ?
C45 C46 H46A 119.2 . . ?
C48 C47 C46 120.3(5) . . ?
C48 C47 H47A 119.9 . . ?
C46 C47 H47A 119.9 . . ?
C47 C48 C49 121.5(6) . . ?
C47 C48 H48A 119.2 . . ?
C49 C48 H48A 119.2 . . ?
C44 C49 C48 116.3(5) . . ?
C44 C49 C53 123.7(5) . . ?
C48 C49 C53 120.0(5) . . ?
C45 C50 C52 113.3(5) . . ?
C45 C50 C51 109.5(5) . . ?
C52 C50 C51 109.9(6) . . ?
C45 C50 H50A 108.0 . . ?
C52 C50 H50A 108.0 . . ?
C51 C50 H50A 108.0 . . ?
C50 C51 H51A 109.5 . . ?
C50 C51 H51B 109.5 . . ?
H51A C51 H51B 109.5 . . ?
C50 C51 H51C 109.5 . . ?
H51A C51 H51C 109.5 . . ?
H51B C51 H51C 109.5 . . ?
C50 C52 H52A 109.5 . . ?
C50 C52 H52B 109.5 . . ?
H52A C52 H52B 109.5 . . ?
C50 C52 H52C 109.5 . . ?
H52A C52 H52C 109.5 . . ?
H52B C52 H52C 109.5 . . ?
C54 C53 C49 112.2(5) . . ?
C54 C53 C55 110.2(6) . . ?
C49 C53 C55 110.2(6) . . ?
C54 C53 H53A 108.1 . . ?
C49 C53 H53A 108.1 . . ?
C55 C53 H53A 108.1 . . ?
C53 C54 H54A 109.5 . . ?
C53 C54 H54B 109.5 . . ?
H54A C54 H54B 109.5 . . ?
C53 C54 H54C 109.5 . . ?
H54A C54 H54C 109.5 . . ?
H54B C54 H54C 109.5 . . ?
C53 C55 H55A 109.5 . . ?
C53 C55 H55B 109.5 . . ?
H55A C55 H55B 109.5 . . ?
C53 C55 H55C 109.5 . . ?
H55A C55 H55C 109.5 . . ?
H55B C55 H55C 109.5 . . ?
C8 B1 C1 116.0(4) . . ?
C8 B1 B2 120.8(4) . . ?
C1 B1 B2 120.6(4) . . ?
C8 B1 Au1 109.7(3) . . ?
C1 B1 Au1 109.5(3) . . ?
B2 B1 Au1 66.1(2) . . ?
C8 B1 H1A 106(2) . . ?
C1 B1 H1A 104(2) . . ?
B2 B1 H1A 46(2) . . ?
Au1 B1 H1A 112(2) . . ?
C29 B2 C36 116.5(4) . . ?
C29 B2 B1 119.4(4) . . ?
C36 B2 B1 121.9(4) . . ?
C29 B2 Au1 109.3(3) . . ?
C36 B2 Au1 109.0(3) . . ?
B1 B2 Au1 65.9(2) . . ?
C29 B2 H1A 105(2) . . ?
C36 B2 H1A 109(2) . . ?
B1 B2 H1A 43(2) . . ?
Au1 B2 H1A 108(2) . . ?

loop_
_geom_bond_atom_site_label_1
_geom_bond_atom_site_label_2
_geom_bond_distance
_geom_bond_site_symmetry_2
_geom_bond_publ_flag
Au1 C15 2.068(4) . ?
Au1 B1 2.235(5) . ?
Au1 B2 2.238(5) . ?
N1 C15 1.355(6) . ?
N1 C16 1.381(6) . ?
N1 C17 1.455(6) . ?
N2 C15 1.353(6) . ?
N2 C43 1.385(6) . ?
N2 C44 1.454(6) . ?
C1 C7 1.385(7) . ?
C1 C2 1.418(7) . ?
C1 B1 1.618(7) . ?
C2 C4 1.391(7) . ?
C2 C3 1.509(7) . ?
C3 H3A 0.9800 . ?
C3 H3B 0.9800 . ?
C3 H3C 0.9800 . ?
C4 C5 1.366(8) . ?
C4 H4A 0.9500 . ?
C5 C6 1.379(8) . ?
C5 H5A 0.9500 . ?
C6 C7 1.397(8) . ?
C6 H6A 0.9500 . ?
C7 H7A 0.9500 . ?
C8 C9 1.381(8) . ?
C8 C14 1.468(8) . ?
C8 B1 1.604(7) . ?
C9 C10 1.405(9) . ?
C9 C11 1.467(9) . ?
C10 H10A 0.9800 . ?
C10 H10B 0.9800 . ?
C10 H10C 0.9800 . ?
C11 C12 1.344(10) . ?
C11 H11A 0.9500 . ?
C12 C13 1.371(10) . ?
C12 H12A 0.9500 . ?
C13 C14 1.324(9) . ?
C13 H13A 0.9500 . ?
C14 H14A 0.9500 . ?
C16 C43 1.328(7) . ?
C16 H16A 0.9500 . ?
C17 C18 1.391(8) . ?
C17 C22 1.397(8) . ?
C18 C19 1.400(8) . ?
C18 C23 1.500(9) . ?
C19 C20 1.376(11) . ?
C19 H19A 0.9500 . ?
C20 C21 1.360(11) . ?
C20 H20A 0.9500 . ?
C21 C22 1.394(8) . ?
C21 H21A 0.9500 . ?
C22 C26 1.510(9) . ?
C23 C25 1.533(9) . ?
C23 C24 1.539(10) . ?
C23 H23A 1.0000 . ?
C24 H24A 0.9800 . ?
C24 H24B 0.9800 . ?
C24 H24C 0.9800 . ?
C25 H25A 0.9800 . ?
C25 H25B 0.9800 . ?
C25 H25C 0.9800 . ?
C26 C28 1.519(10) . ?
C26 C27 1.522(9) . ?
C26 H26A 1.0000 . ?
C27 H27A 0.9800 . ?
C27 H27B 0.9800 . ?
C27 H27C 0.9800 . ?
C28 H28A 0.9800 . ?
C28 H28B 0.9800 . ?
C28 H28C 0.9800 . ?
C29 C30 1.396(7) . ?
C29 C35 1.413(7) . ?
C29 B2 1.612(7) . ?
C30 C32 1.407(8) . ?
C30 C31 1.490(8) . ?
C31 H31A 0.9800 . ?
C31 H31B 0.9800 . ?
C31 H31C 0.9800 . ?
C32 C33 1.355(9) . ?
C32 H32A 0.9500 . ?
C33 C34 1.381(10) . ?
C33 H33A 0.9500 . ?
C34 C35 1.377(8) . ?
C34 H34A 0.9500 . ?
C35 H35A 0.9500 . ?
C36 C42 1.388(7) . ?
C36 C37 1.421(7) . ?
C36 B2 1.614(7) . ?
C37 C39 1.399(7) . ?
C37 C38 1.512(7) . ?
C38 H38A 0.9800 . ?
C38 H38B 0.9800 . ?
C38 H38C 0.9800 . ?
C39 C40 1.374(8) . ?
C39 H39A 0.9500 . ?
C40 C41 1.373(8) . ?
C40 H40A 0.9500 . ?
C41 C42 1.396(7) . ?
C41 H41A 0.9500 . ?
C42 H42A 0.9500 . ?
C43 H43A 0.9500 . ?
C44 C49 1.390(7) . ?
C44 C45 1.397(7) . ?
C45 C46 1.390(7) . ?
C45 C50 1.509(8) . ?
C46 C47 1.376(9) . ?
C46 H46A 0.9500 . ?
C47 C48 1.369(9) . ?
C47 H47A 0.9500 . ?
C48 C49 1.402(8) . ?
C48 H48A 0.9500 . ?
C49 C53 1.516(8) . ?
C50 C52 1.520(8) . ?
C50 C51 1.528(9) . ?
C50 H50A 1.0000 . ?
C51 H51A 0.9800 . ?
C51 H51B 0.9800 . ?
C51 H51C 0.9800 . ?
C52 H52A 0.9800 . ?
C52 H52B 0.9800 . ?
C52 H52C 0.9800 . ?
C53 C54 1.516(9) . ?
C53 C55 1.544(9) . ?
C53 H53A 1.0000 . ?
C54 H54A 0.9800 . ?
C54 H54B 0.9800 . ?
C54 H54C 0.9800 . ?
C55 H55A 0.9800 . ?
C55 H55B 0.9800 . ?
C55 H55C 0.9800 . ?
B1 B2 1.822(8) . ?
B1 H1A 1.23(5) . ?
B2 H1A 1.30(5) . ?
